data_4503289
loop_
_publ_author_name
'Wang, Xin-Yi'
'Sevov, Slavi C.'

_publ_section_title
;
 A Series of Guest-Defined Metal-Complex/Disulfonate Frameworks of
 Hydrogen-Bonded [Co(en)2(ox)]+and 2,6-Naphtalenedisulfonate
;
_journal_issue 4
_journal_name_full 'Crystal Growth &amp; Design'
_journal_page_first 1265
_journal_paper_doi 10.1021/cg700968q
_journal_volume 8
_journal_year 2008
_chemical_formula_sum 'C36 H58 Co2 N12 O14 S2'
_chemical_formula_weight 1064.92
_chemical_name_common CoEnOx-26NDS-dmapy
_chemical_name_systematic
; 
 ? 
;
_space_group_IT_number 15
_symmetry_cell_setting monoclinic
_symmetry_space_group_name_Hall '-C 2yc'
_symmetry_space_group_name_H-M 'C 1 2/c 1'
_atom_sites_solution_hydrogens geom
_atom_sites_solution_primary direct
_atom_sites_solution_secondary difmap
_audit_creation_method SHELXL-97
_cell_angle_alpha 90.00
_cell_angle_beta 106.560(2)
_cell_angle_gamma 90.00
_cell_formula_units_Z 4
_cell_length_a 29.1670(13)
_cell_length_b 11.8769(6)
_cell_length_c 13.0194(6)
_cell_measurement_temperature 100(2)
_cell_volume 4323.0(4)
_computing_cell_refinement 'Bruker SMART'
_computing_data_collection 'Bruker SMART'
_computing_data_reduction 'Bruker SHELXTL-V5.1'
_computing_molecular_graphics Diomand
_computing_publication_material 'SHELXL-97 (Sheldrick, 1997)'
_computing_structure_refinement 'SHELXL-97 (Sheldrick, 1997)'
_computing_structure_solution 'SHELXS-97 (Sheldrick, 1990)'
_diffrn_ambient_temperature 100(2)
_diffrn_measured_fraction_theta_full 0.988
_diffrn_measured_fraction_theta_max 0.988
_diffrn_measurement_device_type 'CCD area detector'
_diffrn_measurement_method 'phi and omega scans'
_diffrn_radiation_monochromator graphite
_diffrn_radiation_source 'fine-focus sealed tube'
_diffrn_radiation_type MoK\a
_diffrn_radiation_wavelength 0.71073
_diffrn_reflns_av_R_equivalents 0.0366
_diffrn_reflns_av_sigmaI/netI 0.0320
_diffrn_reflns_limit_h_max 37
_diffrn_reflns_limit_h_min -37
_diffrn_reflns_limit_k_max 6
_diffrn_reflns_limit_k_min -15
_diffrn_reflns_limit_l_max 16
_diffrn_reflns_limit_l_min -16
_diffrn_reflns_number 21163
_diffrn_reflns_theta_full 27.50
_diffrn_reflns_theta_max 27.50
_diffrn_reflns_theta_min 2.34
_exptl_absorpt_coefficient_mu 0.946
_exptl_absorpt_correction_T_max 0.8949
_exptl_absorpt_correction_T_min 0.7392
_exptl_absorpt_correction_type multi-scan
_exptl_absorpt_process_details 'Blessing, R.H. (1995) Acta Cryst. A51, 33-38'
_exptl_crystal_colour red
_exptl_crystal_density_diffrn 1.636
_exptl_crystal_density_meas ?
_exptl_crystal_density_method 'not measured'
_exptl_crystal_description column
_exptl_crystal_F_000 2224
_exptl_crystal_size_max 0.34
_exptl_crystal_size_mid 0.25
_exptl_crystal_size_min 0.12
_refine_diff_density_max 1.151
_refine_diff_density_min -0.450
_refine_diff_density_rms 0.081
_refine_ls_extinction_method none
_refine_ls_goodness_of_fit_ref 1.040
_refine_ls_hydrogen_treatment constr
_refine_ls_matrix_type full
_refine_ls_number_parameters 326
_refine_ls_number_reflns 4903
_refine_ls_number_restraints 1
_refine_ls_restrained_S_all 1.040
_refine_ls_R_factor_all 0.0436
_refine_ls_R_factor_gt 0.0359
_refine_ls_shift/su_max 0.001
_refine_ls_shift/su_mean 0.000
_refine_ls_structure_factor_coef Fsqd
_refine_ls_weighting_details 'calc w=1/[\s^2^(Fo^2^)+(0.0414P)^2^+13.7511P] where P=(Fo^2^+2Fc^2^)/3'
_refine_ls_weighting_scheme calc
_refine_ls_wR_factor_gt 0.0926
_refine_ls_wR_factor_ref 0.0969
_reflns_number_gt 4212
_reflns_number_total 4903
_reflns_threshold_expression >2sigma(I)
_cod_data_source_file cg700968q-file001.cif
_cod_data_source_block CoEnOx-26NDS-dmapy
_cod_depositor_comments
;
The following automatic conversions were performed:

'_exptl_crystal_density_meas' value 'not measured' was changed to '?'
- the value is perceived as not measured.

Automatic conversion script
Id: cif_fix_values 3008 2015-01-20 13:52:24Z robertas 
;
_cod_original_sg_symbol_H-M C2/c
_cod_database_code 4503289

loop_
_symmetry_equiv_pos_as_xyz
'x, y, z'
'-x, y, -z+1/2'
'x+1/2, y+1/2, z'
'-x+1/2, y+1/2, -z+1/2'
'-x, -y, -z'
'x, -y, z-1/2'
'-x+1/2, -y+1/2, -z'
'x+1/2, -y+1/2, z-1/2'

loop_
_atom_site_label
_atom_site_type_symbol
_atom_site_fract_x
_atom_site_fract_y
_atom_site_fract_z
_atom_site_U_iso_or_equiv
_atom_site_adp_type
_atom_site_occupancy
_atom_site_symmetry_multiplicity
_atom_site_calc_flag
_atom_site_refinement_flags
_atom_site_disorder_assembly
_atom_site_disorder_group
Co1 Co 0.272716(10) 0.67091(2) 0.21288(2) 0.00880(9) Uani 1 1 d . . .
S1 S 0.38842(2) 0.37448(5) 0.11910(4) 0.01511(13) Uani 1 1 d . . .
C1 C 0.47672(8) 0.4089(2) 0.09080(18) 0.0181(5) Uani 1 1 d . . .
H1A H 0.4878 0.3528 0.1441 0.022 Uiso 1 1 calc R H .
C2 C 0.42998(8) 0.44197(19) 0.06363(18) 0.0161(4) Uani 1 1 d . H .
C3 C 0.41258(9) 0.5266(2) -0.01422(19) 0.0185(5) Uani 1 1 d . . .
H3A H 0.3801 0.5500 -0.0309 0.022 Uiso 1 1 calc R H .
C4 C 0.44270(9) 0.5748(2) -0.06548(19) 0.0195(5) Uani 1 1 d . H .
H4A H 0.4308 0.6305 -0.1188 0.023 Uiso 1 1 calc R . .
C5 C 0.49135(8) 0.54218(19) -0.03978(19) 0.0180(5) Uani 1 1 d . . .
C6 C 0.18247(8) 0.75628(19) 0.21044(18) 0.0156(4) Uani 1 1 d . . .
H6A H 0.1477 0.7488 0.1753 0.019 Uiso 1 1 calc R A 1
H6B H 0.1893 0.8352 0.2345 0.019 Uiso 1 1 calc R A 1
C7 C 0.19770(8) 0.67725(18) 0.30475(18) 0.0148(4) Uani 1 1 d . I .
H7A H 0.1855 0.7040 0.3641 0.018 Uiso 1 1 calc R B 1
H7B H 0.1850 0.6007 0.2839 0.018 Uiso 1 1 calc R B 1
C8 C 0.37019(8) 0.7162(2) 0.3005(2) 0.0195(5) Uani 1 1 d . . .
H8A H 0.3800 0.7179 0.2338 0.023 Uiso 1 1 calc R C 1
H8B H 0.3991 0.7063 0.3619 0.023 Uiso 1 1 calc R C 1
C9 C 0.34495(9) 0.82379(19) 0.3124(2) 0.0195(5) Uani 1 1 d . I .
H9A H 0.3403 0.8281 0.3847 0.023 Uiso 1 1 calc R D 1
H9B H 0.3641 0.8896 0.3026 0.023 Uiso 1 1 calc R D 1
C10 C 0.27694(8) 0.56635(17) 0.03346(17) 0.0109(4) Uani 1 1 d . . .
C11 C 0.25403(8) 0.48191(17) 0.09419(16) 0.0110(4) Uani 1 1 d . I .
C12 C 0.36990(10) 1.0068(2) 0.0610(2) 0.0279(6) Uani 1 1 d . . .
H12A H 0.3464 1.0643 0.0504 0.033 Uiso 1 1 calc R E 1
C13 C 0.38908(10) 0.8234(2) 0.0599(2) 0.0290(6) Uani 1 1 d . . .
H13A H 0.3795 0.7469 0.0484 0.035 Uiso 1 1 calc R F 1
C14 C 0.41566(14) 1.0392(3) 0.0872(5) 0.092(2) Uani 1 1 d . G .
H14A H 0.4237 1.1168 0.0950 0.110 Uiso 1 1 calc R . .
C15 C 0.43595(14) 0.8450(3) 0.0861(5) 0.089(2) Uani 1 1 d . G .
H15A H 0.4584 0.7855 0.0933 0.107 Uiso 1 1 calc R . .
C16 C 0.45148(16) 0.9581(4) 0.1030(8) 0.157(4) Uani 1 1 d . . .
C17 C 0.5356(3) 0.9033(9) 0.1762(15) 0.120(6) Uani 0.627(15) 1 d P G 1
H17A H 0.5244 0.8287 0.1904 0.180 Uiso 0.627(15) 1 calc PR G 1
H17B H 0.5638 0.9241 0.2346 0.180 Uiso 0.627(15) 1 calc PR G 1
H17C H 0.5439 0.9017 0.1084 0.180 Uiso 0.627(15) 1 calc PR G 1
C18 C 0.5139(3) 1.1030(9) 0.155(2) 0.204(12) Uani 0.627(15) 1 d P G 1
H18A H 0.5453 1.1166 0.2063 0.306 Uiso 0.627(15) 1 calc PR G 1
H18B H 0.4907 1.1568 0.1685 0.306 Uiso 0.627(15) 1 calc PR G 1
H18C H 0.5161 1.1125 0.0821 0.306 Uiso 0.627(15) 1 calc PR G 1
O1 O 0.36636(7) 0.46281(15) 0.16587(14) 0.0263(4) Uani 1 1 d . H 1
O2 O 0.41531(6) 0.29383(14) 0.19652(13) 0.0202(4) Uani 1 1 d . H 1
O3 O 0.35452(6) 0.32224(15) 0.02781(14) 0.0219(4) Uani 1 1 d . H 1
O4 O 0.25136(5) 0.51816(12) 0.18584(12) 0.0116(3) Uani 1 1 d . I 1
O5 O 0.29032(5) 0.65914(12) 0.08296(12) 0.0111(3) Uani 1 1 d . I 1
O6 O 0.28023(6) 0.54378(13) -0.05632(12) 0.0144(3) Uani 1 1 d . I 1
O7 O 0.23956(6) 0.39080(12) 0.05513(12) 0.0147(3) Uani 1 1 d . I 1
N1 N 0.33603(7) 0.62310(15) 0.29679(15) 0.0133(4) Uani 1 1 d . I 1
H1B H 0.3356 0.6047 0.3651 0.016 Uiso 1 1 calc R I 1
H1C H 0.3453 0.5605 0.2661 0.016 Uiso 1 1 calc R I 1
N2 N 0.29813(7) 0.82304(14) 0.22932(15) 0.0122(4) Uani 1 1 d . I 1
H2A H 0.3018 0.8480 0.1652 0.015 Uiso 1 1 calc R I 1
H2B H 0.2772 0.8706 0.2490 0.015 Uiso 1 1 calc R I 1
N3 N 0.20977(6) 0.72566(15) 0.13492(14) 0.0116(4) Uani 1 1 d . I 1
H3B H 0.2128 0.7876 0.0949 0.014 Uiso 1 1 calc R I 1
H3C H 0.1936 0.6708 0.0888 0.014 Uiso 1 1 calc R I 1
N4 N 0.25060(7) 0.67566(15) 0.33851(14) 0.0119(4) Uani 1 1 d . I 1
H4B H 0.2615 0.6135 0.3806 0.014 Uiso 1 1 calc R I 1
H4C H 0.2622 0.7391 0.3780 0.014 Uiso 1 1 calc R I 1
N5 N 0.35445(9) 0.9005(2) 0.0486(2) 0.0313(5) Uani 1 1 d . J 1
N6 N 0.4980(2) 0.9854(6) 0.1693(15) 0.124(7) Uani 0.627(15) 1 d P G 1
N6A N 0.4963(4) 0.9815(9) 0.0575(17) 0.076(6) Uani 0.373(15) 1 d PD . 2
C18A C 0.5138(16) 1.096(3) 0.091(6) 0.40(5) Uani 0.373(15) 1 d PD G 2
H18D H 0.5412 1.1130 0.0640 0.600 Uiso 0.373(15) 1 calc PR G 2
H18E H 0.5236 1.1010 0.1691 0.600 Uiso 0.373(15) 1 calc PR G 2
H18F H 0.4882 1.1506 0.0611 0.600 Uiso 0.373(15) 1 calc PR G 2
C17A C 0.5317(5) 0.8865(17) 0.081(2) 0.097(7) Uani 0.373(15) 1 d P G 2
H17D H 0.5590 0.9060 0.0547 0.146 Uiso 0.373(15) 1 calc PR G 2
H17E H 0.5164 0.8181 0.0448 0.146 Uiso 0.373(15) 1 calc PR G 2
H17F H 0.5428 0.8735 0.1583 0.146 Uiso 0.373(15) 1 calc PR G 2

loop_
_atom_site_aniso_label
_atom_site_aniso_U_11
_atom_site_aniso_U_22
_atom_site_aniso_U_33
_atom_site_aniso_U_23
_atom_site_aniso_U_13
_atom_site_aniso_U_12
Co1 0.01434(16) 0.00492(14) 0.00784(15) 0.00022(10) 0.00427(11) 0.00036(10)
S1 0.0203(3) 0.0135(3) 0.0139(3) -0.0008(2) 0.0087(2) 0.0000(2)
C1 0.0216(12) 0.0163(11) 0.0143(11) 0.0023(9) 0.0018(9) -0.0035(9)
C2 0.0204(11) 0.0140(10) 0.0138(11) -0.0009(8) 0.0046(9) -0.0046(9)
C3 0.0183(11) 0.0154(11) 0.0193(11) 0.0014(9) 0.0014(9) -0.0013(9)
C4 0.0199(12) 0.0174(11) 0.0180(12) 0.0051(9) 0.0002(9) -0.0023(9)
C5 0.0190(11) 0.0162(11) 0.0165(11) 0.0025(9) 0.0013(9) -0.0039(9)
C6 0.0191(11) 0.0146(10) 0.0148(11) 0.0006(8) 0.0077(9) 0.0032(9)
C7 0.0188(11) 0.0134(10) 0.0147(11) 0.0018(8) 0.0091(9) 0.0016(8)
C8 0.0158(11) 0.0189(11) 0.0227(12) 0.0030(10) 0.0035(9) -0.0021(9)
C9 0.0209(12) 0.0128(10) 0.0210(12) -0.0004(9) -0.0002(10) -0.0048(9)
C10 0.0144(10) 0.0081(9) 0.0098(10) 0.0019(8) 0.0030(8) 0.0003(8)
C11 0.0165(10) 0.0080(9) 0.0085(9) 0.0018(7) 0.0037(8) 0.0020(8)
C12 0.0303(14) 0.0235(13) 0.0272(14) 0.0000(11) 0.0039(11) 0.0066(11)
C13 0.0355(15) 0.0209(13) 0.0299(14) -0.0025(11) 0.0080(12) -0.0008(11)
C14 0.034(2) 0.0190(17) 0.194(6) -0.009(2) -0.012(3) -0.0008(14)
C15 0.037(2) 0.0247(18) 0.197(6) 0.005(3) 0.017(3) 0.0115(15)
C16 0.029(2) 0.032(2) 0.382(12) -0.002(4) 0.010(4) 0.0022(18)
C17 0.035(4) 0.079(7) 0.211(16) -0.003(8) -0.020(7) 0.015(4)
C18 0.028(4) 0.043(5) 0.46(3) -0.002(9) -0.057(9) -0.013(4)
O1 0.0406(11) 0.0208(9) 0.0226(9) -0.0008(7) 0.0170(8) 0.0095(8)
O2 0.0258(9) 0.0172(8) 0.0199(9) 0.0041(7) 0.0099(7) 0.0016(7)
O3 0.0220(9) 0.0254(9) 0.0201(9) -0.0011(7) 0.0090(7) -0.0090(7)
O4 0.0184(8) 0.0076(7) 0.0102(7) 0.0002(6) 0.0064(6) -0.0010(6)
O5 0.0170(8) 0.0072(7) 0.0100(7) -0.0008(5) 0.0053(6) -0.0005(6)
O6 0.0244(8) 0.0105(7) 0.0103(7) 0.0002(6) 0.0080(6) -0.0005(6)
O7 0.0241(8) 0.0081(7) 0.0124(7) -0.0012(6) 0.0061(6) -0.0022(6)
N1 0.0172(9) 0.0111(8) 0.0121(9) -0.0009(7) 0.0049(7) 0.0017(7)
N2 0.0154(9) 0.0088(8) 0.0127(9) -0.0003(7) 0.0047(7) -0.0007(7)
N3 0.0170(9) 0.0082(8) 0.0109(9) 0.0010(7) 0.0062(7) 0.0000(7)
N4 0.0188(9) 0.0073(8) 0.0096(8) 0.0004(7) 0.0042(7) 0.0007(7)
N5 0.0298(12) 0.0240(11) 0.0356(13) -0.0019(10) 0.0022(10) 0.0009(10)
N6 0.036(3) 0.048(4) 0.258(18) -0.020(5) -0.006(6) -0.003(3)
N6A 0.031(5) 0.052(6) 0.154(17) -0.001(7) 0.039(7) -0.002(4)
C18A 0.27(5) 0.19(4) 0.87(15) -0.08(6) 0.38(8) -0.15(4)
C17A 0.029(6) 0.108(13) 0.155(19) -0.005(13) 0.027(9) 0.025(7)

loop_
_atom_type_symbol
_atom_type_description
_atom_type_scat_dispersion_real
_atom_type_scat_dispersion_imag
_atom_type_scat_source
C C 0.0033 0.0016 'International Tables Vol C Tables 4.2.6.8 and 6.1.1.4'
H H 0.0000 0.0000 'International Tables Vol C Tables 4.2.6.8 and 6.1.1.4'
N N 0.0061 0.0033 'International Tables Vol C Tables 4.2.6.8 and 6.1.1.4'
O O 0.0106 0.0060 'International Tables Vol C Tables 4.2.6.8 and 6.1.1.4'
S S 0.1246 0.1234 'International Tables Vol C Tables 4.2.6.8 and 6.1.1.4'
Co Co 0.3494 0.9721 'International Tables Vol C Tables 4.2.6.8 and 6.1.1.4'

loop_
_geom_angle_atom_site_label_1
_geom_angle_atom_site_label_2
_geom_angle_atom_site_label_3
_geom_angle
_geom_angle_site_symmetry_1
_geom_angle_site_symmetry_3
O5 Co1 O4 85.60(6) . .
O5 Co1 N4 175.46(7) . .
O4 Co1 N4 90.79(7) . .
O5 Co1 N3 90.83(7) . .
O4 Co1 N3 90.67(7) . .
N4 Co1 N3 86.46(8) . .
O5 Co1 N2 88.58(7) . .
O4 Co1 N2 173.92(7) . .
N4 Co1 N2 95.11(8) . .
N3 Co1 N2 91.16(8) . .
O5 Co1 N1 91.39(7) . .
O4 Co1 N1 91.93(7) . .
N4 Co1 N1 91.48(8) . .
N3 Co1 N1 176.71(8) . .
N2 Co1 N1 86.46(8) . .
O2 S1 O3 113.24(11) . .
O2 S1 O1 113.75(10) . .
O3 S1 O1 111.86(11) . .
O2 S1 C2 106.60(11) . .
O3 S1 C2 104.21(10) . .
O1 S1 C2 106.31(11) . .
C2 C1 C5 120.2(2) . 5_665
C2 C1 H1A 119.9 . .
C5 C1 H1A 119.9 5_665 .
C1 C2 C3 121.2(2) . .
C1 C2 S1 120.90(18) . .
C3 C2 S1 117.81(18) . .
C4 C3 C2 119.8(2) . .
C4 C3 H3A 120.1 . .
C2 C3 H3A 120.1 . .
C3 C4 C5 120.6(2) . .
C3 C4 H4A 119.7 . .
C5 C4 H4A 119.7 . .
C1 C5 C4 121.8(2) 5_665 .
C1 C5 C5 119.1(3) 5_665 5_665
C4 C5 C5 119.1(3) . 5_665
N3 C6 C7 107.41(17) . .
N3 C6 H6A 110.2 . .
C7 C6 H6A 110.2 . .
N3 C6 H6B 110.2 . .
C7 C6 H6B 110.2 . .
H6A C6 H6B 108.5 . .
N4 C7 C6 106.86(17) . .
N4 C7 H7A 110.3 . .
C6 C7 H7A 110.3 . .
N4 C7 H7B 110.3 . .
C6 C7 H7B 110.3 . .
H7A C7 H7B 108.6 . .
N1 C8 C9 107.06(19) . .
N1 C8 H8A 110.3 . .
C9 C8 H8A 110.3 . .
N1 C8 H8B 110.3 . .
C9 C8 H8B 110.3 . .
H8A C8 H8B 108.6 . .
N2 C9 C8 107.21(18) . .
N2 C9 H9A 110.3 . .
C8 C9 H9A 110.3 . .
N2 C9 H9B 110.3 . .
C8 C9 H9B 110.3 . .
H9A C9 H9B 108.5 . .
O6 C10 O5 124.84(19) . .
O6 C10 C11 120.54(18) . .
O5 C10 C11 114.59(18) . .
O7 C11 O4 125.2(2) . .
O7 C11 C10 120.84(18) . .
O4 C11 C10 113.95(18) . .
N5 C12 C14 125.5(3) . .
N5 C12 H12A 117.2 . .
C14 C12 H12A 117.2 . .
C15 C13 N5 125.5(3) . .
C15 C13 H13A 117.2 . .
N5 C13 H13A 117.2 . .
C12 C14 C16 119.4(4) . .
C12 C14 H14A 120.3 . .
C16 C14 H14A 120.3 . .
C13 C15 C16 118.8(3) . .
C13 C15 H15A 120.6 . .
C16 C15 H15A 120.6 . .
C14 C16 C15 116.1(4) . .
C14 C16 N6 118.5(6) . .
C15 C16 N6 121.2(5) . .
C14 C16 N6A 118.8(7) . .
C15 C16 N6A 111.4(7) . .
N6 C16 N6A 56.5(6) . .
N6 C17 H17A 109.5 . .
N6 C17 H17B 109.5 . .
H17A C17 H17B 109.5 . .
N6 C17 H17C 109.5 . .
H17A C17 H17C 109.5 . .
H17B C17 H17C 109.5 . .
N6 C18 H18A 109.5 . .
N6 C18 H18B 109.5 . .
H18A C18 H18B 109.5 . .
N6 C18 H18C 109.5 . .
H18A C18 H18C 109.5 . .
H18B C18 H18C 109.5 . .
C11 O4 Co1 112.52(13) . .
C10 O5 Co1 112.89(13) . .
C8 N1 Co1 108.84(14) . .
C8 N1 H1B 109.9 . .
Co1 N1 H1B 109.9 . .
C8 N1 H1C 109.9 . .
Co1 N1 H1C 109.9 . .
H1B N1 H1C 108.3 . .
C9 N2 Co1 109.25(13) . .
C9 N2 H2A 109.8 . .
Co1 N2 H2A 109.8 . .
C9 N2 H2B 109.8 . .
Co1 N2 H2B 109.8 . .
H2A N2 H2B 108.3 . .
C6 N3 Co1 110.12(13) . .
C6 N3 H3B 109.6 . .
Co1 N3 H3B 109.6 . .
C6 N3 H3C 109.6 . .
Co1 N3 H3C 109.6 . .
H3B N3 H3C 108.2 . .
C7 N4 Co1 108.80(13) . .
C7 N4 H4B 109.9 . .
Co1 N4 H4B 109.9 . .
C7 N4 H4C 109.9 . .
Co1 N4 H4C 109.9 . .
H4B N4 H4C 108.3 . .
C12 N5 C13 114.5(2) . .
C16 N6 C17 117.3(8) . .
C16 N6 C18 114.4(9) . .
C17 N6 C18 112.3(9) . .
C18A N6A C17A 118(2) . .
C18A N6A C16 107.6(17) . .
C17A N6A C16 112.4(10) . .
N6A C18A H18D 109.5 . .
N6A C18A H18E 109.5 . .
H18D C18A H18E 109.5 . .
N6A C18A H18F 109.5 . .
H18D C18A H18F 109.5 . .
H18E C18A H18F 109.5 . .
N6A C17A H17D 109.5 . .
N6A C17A H17E 109.5 . .
H17D C17A H17E 109.5 . .
N6A C17A H17F 109.5 . .
H17D C17A H17F 109.5 . .
H17E C17A H17F 109.5 . .

loop_
_geom_bond_atom_site_label_1
_geom_bond_atom_site_label_2
_geom_bond_distance
_geom_bond_site_symmetry_2
Co1 O5 1.9078(15) .
Co1 O4 1.9178(15) .
Co1 N4 1.9224(18) .
Co1 N3 1.9396(18) .
Co1 N2 1.9415(18) .
Co1 N1 1.9433(19) .
S1 O2 1.4483(18) .
S1 O3 1.4510(18) .
S1 O1 1.4522(17) .
S1 C2 1.770(2) .
C1 C2 1.365(3) .
C1 C5 1.414(3) 5_665
C1 H1A 0.9500 .
C2 C3 1.415(3) .
C3 C4 1.371(3) .
C3 H3A 0.9500 .
C4 C5 1.416(3) .
C4 H4A 0.9500 .
C5 C1 1.414(3) 5_665
C5 C5 1.426(5) 5_665
C6 N3 1.476(3) .
C6 C7 1.508(3) .
C6 H6A 0.9900 .
C6 H6B 0.9900 .
C7 N4 1.479(3) .
C7 H7A 0.9900 .
C7 H7B 0.9900 .
C8 N1 1.480(3) .
C8 C9 1.504(3) .
C8 H8A 0.9900 .
C8 H8B 0.9900 .
C9 N2 1.481(3) .
C9 H9A 0.9900 .
C9 H9B 0.9900 .
C10 O6 1.229(3) .
C10 O5 1.280(3) .
C10 C11 1.542(3) .
C11 O7 1.219(3) .
C11 O4 1.292(2) .
C12 N5 1.335(4) .
C12 C14 1.337(5) .
C12 H12A 0.9500 .
C13 C15 1.336(5) .
C13 N5 1.340(4) .
C13 H13A 0.9500 .
C14 C16 1.392(6) .
C14 H14A 0.9500 .
C15 C16 1.414(6) .
C15 H15A 0.9500 .
C16 N6 1.423(10) .
C16 N6A 1.606(13) .
C17 N6 1.450(11) .
C17 H17A 0.9800 .
C17 H17B 0.9800 .
C17 H17C 0.9800 .
C18 N6 1.499(13) .
C18 H18A 0.9800 .
C18 H18B 0.9800 .
C18 H18C 0.9800 .
N1 H1B 0.9200 .
N1 H1C 0.9200 .
N2 H2A 0.9200 .
N2 H2B 0.9200 .
N3 H3B 0.9200 .
N3 H3C 0.9200 .
N4 H4B 0.9200 .
N4 H4C 0.9200 .
N6A C18A 1.475(19) .
N6A C17A 1.500(17) .
C18A H18D 0.9800 .
C18A H18E 0.9800 .
C18A H18F 0.9800 .
C17A H17D 0.9800 .
C17A H17E 0.9800 .
C17A H17F 0.9800 .
